data_4002534
loop_
_publ_author_name
'Vaqueiro, P.'
'Kosidowski, M.L.'
'Powell, A.V.'

_publ_section_title
;
 Structural distortions of the metal dichalcogenide units in A Mo2 S4 (A =
 V, Cr, Fe, Co) and magnetic and electrical properties
;
_journal_name_full 'Chemistry of Materials (1,1989-)'
_journal_page_first 1201
_journal_page_last 1209
_journal_volume 14
_journal_year 2002
_chemical_formula_sum 'Cr Mo2 S4'
_chemical_name_systematic 'Cr (Mo S2)2'
_space_group_IT_number 9
_symmetry_space_group_name_Hall 'C -2yc'
_symmetry_space_group_name_H-M 'C 1 c 1'
_cell_angle_alpha 90
_cell_angle_beta 113.949
_cell_angle_gamma 90
_cell_formula_units_Z 8
_cell_length_a 11.8431
_cell_length_b 6.4964
_cell_length_c 12.8221
_cell_volume 901.570
_citation_journal_id_ASTM CMATEX
_cod_data_source_file Vaqueiro_CMATEX_2002_220.cif
_cod_data_source_block Cr1Mo2S4
_cod_original_cell_volume 901.5698
_cod_original_formula_sum 'Cr1 Mo2 S4'
_cod_database_code 4002534

loop_
_symmetry_equiv_pos_as_xyz
x,y,z
x,-y,z+1/2
x+1/2,y+1/2,z
x+1/2,-y+1/2,z+1/2

loop_
_atom_site_label
_atom_site_type_symbol
_atom_site_fract_x
_atom_site_fract_y
_atom_site_fract_z
_atom_site_occupancy
_atom_site_U_iso_or_equiv
S3 S-2 0.59 0.63 0.31 1 0.0
Cr2 Cr+2 0.588 0.391 0.453 1 0.0
Mo2 Mo+3 0.4264 0.9014 0.1918 1 0.0
S6 S-2 0.576 0.371 0.09 1 0.0
S1 S-2 0.302 0.12 0.056 1 0.0
S2 S-2 0.365 0.871 0.344 1 0.0
S7 S-2 0.318 0.625 0.062 1 0.0
Mo3 Mo+3 0.432 0.3516 0.194 1 0.0
Mo1 Mo+3 0.7382 0.63 0.207 1 0.0
S5 S-2 0.599 0.118 0.314 1 0.0
Cr1 Cr+2 0.598 0.108 -0.043 1 0.0
Mo4 Mo+3 0.7412 0.121 0.2078 1 0.0
S4 S-2 0.573 0.881 0.088 1 0.0
S8 S-2 0.362 0.371 0.346 1 0.0
